data_2022274
loop_
_publ_author_name
'Chen, Wen-Tong'

_publ_section_title
;
 Crystal structure and photophysical properties of a novel
 polyoxomolybdate porphyrin
;
_journal_coeditor_code ZO3009
_journal_issue 12
_journal_name_full 'Acta Crystallographica Section C'
_journal_page_first
;
;
_journal_paper_doi 10.1107/S2053229620014461
_journal_volume 76
_journal_year 2020
_chemical_formula_iupac '(C48 H32 N4 O8) [Mo6 O19], 5H2 O'
_chemical_formula_moiety 'C48 H32 N4 O8 2+, Mo6 O19 2-, 5(H2 O)'
_chemical_formula_sum 'C48 H42 Mo6 N4 O32'
_chemical_formula_weight 1762.49
_chemical_melting_point ?
_chemical_name_common Mo6O19.H2TCPP.5H2O
_chemical_name_systematic
;5,10,15,20-Tetrakis(4-carboxyphenyl)-21<i>H</i>,22<i>H</i>,23<i>H</i>,
\24<i>H</i>-porphine(2+) hexamolybdate(VI) pentahydrate
;
_space_group_crystal_system orthorhombic
_space_group_IT_number 58
_space_group_name_Hall '-P 2 2n'
_space_group_name_H-M_alt 'P n n m'
_atom_sites_solution_hydrogens mixed
_audit_creation_method SHELXL-2018/3
_cell_angle_alpha 90
_cell_angle_beta 90
_cell_angle_gamma 90
_cell_formula_units_Z 4
_cell_length_a 19.3159(8)
_cell_length_b 15.0183(5)
_cell_length_c 19.6537(10)
_cell_measurement_reflns_used 3496
_cell_measurement_temperature 293(2)
_cell_measurement_theta_max 26.2010
_cell_measurement_theta_min 3.5620
_cell_volume 5701.4(4)
_computing_cell_refinement
;
CrysAlis PRO (Rigaku OD, 2015)
;
_computing_data_collection
;
CrysAlis PRO (Rigaku OD, 2015)
;
_computing_data_reduction
;
CrysAlis PRO (Rigaku OD, 2015)
;
_computing_molecular_graphics
;
DIAMOND (Brandenburg & Putz, 2005)
;
_computing_publication_material
;
SHELXTL (Sheldrick, 2008) and publCIF (Westrip, 2010)
;
_computing_structure_refinement
;
SHELXL2018 (Sheldrick, 2015)
;
_computing_structure_solution
;
SHELXS97 (Sheldrick, 2008)
;
_diffrn_ambient_temperature 293(2)
_diffrn_detector_area_resol_mean 16.1787
_diffrn_measured_fraction_theta_full 0.986
_diffrn_measured_fraction_theta_max 0.986
_diffrn_measurement_device_type 'Rigaku SuperNova (Mo) X-ray Source'
_diffrn_measurement_method '\w scans'
_diffrn_radiation_type MoK\a
_diffrn_radiation_wavelength 0.71073
_diffrn_reflns_av_R_equivalents 0.0897
_diffrn_reflns_av_unetI/netI 0.1623
_diffrn_reflns_limit_h_max 15
_diffrn_reflns_limit_h_min -22
_diffrn_reflns_limit_k_max 12
_diffrn_reflns_limit_k_min -17
_diffrn_reflns_limit_l_max 23
_diffrn_reflns_limit_l_min -21
_diffrn_reflns_number 15930
_diffrn_reflns_theta_full 25.026
_diffrn_reflns_theta_max 25.026
_diffrn_reflns_theta_min 3.393
_diffrn_source 'micro-focus sealed X-ray tube'
_exptl_absorpt_coefficient_mu 1.382
_exptl_absorpt_correction_T_max 0.959
_exptl_absorpt_correction_T_min 0.936
_exptl_absorpt_correction_type multi-scan
_exptl_absorpt_process_details
;
(CrysAlis PRO; Rigaku OD, 2015)
;
_exptl_crystal_colour blue
_exptl_crystal_density_diffrn 2.053
_exptl_crystal_density_method 'not measured'
_exptl_crystal_description needle-like
_exptl_crystal_F_000 3464
_exptl_crystal_size_max 0.25
_exptl_crystal_size_mid 0.04
_exptl_crystal_size_min 0.03
_refine_diff_density_max 0.808
_refine_diff_density_min -0.733
_refine_ls_extinction_method none
_refine_ls_goodness_of_fit_ref 1.007
_refine_ls_hydrogen_treatment mixed
_refine_ls_matrix_type full
_refine_ls_number_parameters 448
_refine_ls_number_reflns 5129
_refine_ls_number_restraints 57
_refine_ls_restrained_S_all 1.010
_refine_ls_R_factor_all 0.2046
_refine_ls_R_factor_gt 0.0922
_refine_ls_shift/su_max 0.001
_refine_ls_shift/su_mean 0.000
_refine_ls_structure_factor_coef Fsqd
_refine_ls_weighting_details 'w=1/[\s^2^(Fo^2^)+(0.0397P)^2^] where P=(Fo^2^+2Fc^2^)/3'
_refine_ls_weighting_scheme calc
_refine_ls_wR_factor_gt 0.1374
_refine_ls_wR_factor_ref 0.1748
_reflns_number_gt 2187
_reflns_number_total 5129
_reflns_threshold_expression 'I > 2\s(I)'
_cod_data_source_file zo3009sup1.cif
_cod_data_source_block I
_cod_depositor_comments
;
The following automatic conversions were performed:

data item '_chemical_melting_point' value 'not measured' was changed
to '?' -- the value is undefined or not given.

Automatic conversion script
Id: cif_fix_values 7556 2019-12-06 15:28:31Z antanas 
;
_cod_database_code 2022274
_shelx_space_group_comment
;
The symmetry employed for this shelxl refinement is uniquely defined
by the following loop, which should always be used as a source of
symmetry information in preference to the above space-group names.
They are only intended as comments.
;

loop_
_space_group_symop_operation_xyz
'x, y, z'
'-x, -y, z'
'-x+1/2, y+1/2, -z+1/2'
'x+1/2, -y+1/2, -z+1/2'
'-x, -y, -z'
'x, y, -z'
'x-1/2, -y-1/2, z-1/2'
'-x-1/2, y-1/2, z-1/2'

loop_
_atom_site_type_symbol
_atom_site_label
_atom_site_fract_x
_atom_site_fract_y
_atom_site_fract_z
_atom_site_U_iso_or_equiv
_atom_site_adp_type
_atom_site_calc_flag
_atom_site_occupancy
_atom_site_disorder_assembly
_atom_site_disorder_group
Mo Mo5 0.26588(7) 1.20235(8) 0.38203(6) 0.0748(4) Uani d 1 . .
Mo Mo4 0.35201(8) 1.30858(9) 0.500000 0.0692(6) Uani d 1 . .
Mo Mo3 0.34855(8) 1.09164(8) 0.500000 0.0537(5) Uani d 1 . .
Mo Mo2 0.18223(8) 1.31143(8) 0.500000 0.0550(5) Uani d 1 . .
Mo Mo1 0.17981(8) 1.09494(8) 0.500000 0.0514(5) Uani d 1 . .
O O18 0.2650(5) 1.2016(5) 0.500000 0.040(2) Uani d 1 . .
O O17 0.2714(6) 1.3786(6) 0.500000 0.074(4) Uani d 1 . .
O O16 0.1246(6) 1.3939(7) 0.500000 0.100(5) Uani d 1 . .
O O15 0.2612(5) 1.0234(5) 0.500000 0.048(3) Uani d 1 . .
O O14 0.1298(5) 1.2080(6) 0.500000 0.062(3) Uani d 1 . .
O O13 0.2019(4) 1.2950(5) 0.4053(4) 0.072(2) Uani d 1 . .
O O12 0.4165(8) 1.3829(9) 0.500000 0.120(5) Uani d 1 . .
O O11 0.3372(5) 1.2865(5) 0.4055(5) 0.090(3) Uani d 1 . .
O O10 0.1952(4) 1.1194(5) 0.4047(4) 0.072(3) Uani d 1 . .
O O9 0.1154(6) 1.0229(7) 0.500000 0.095(5) Uani d 1 . .
O O8 0.4004(6) 1.1960(6) 0.500000 0.084(4) Uani d 1 . .
O O7 0.4077(6) 1.0102(6) 0.500000 0.099(5) Uani d 1 . .
O O6 0.3308(4) 1.1100(5) 0.4053(4) 0.070(2) Uani d 1 . .
O O5 0.2668(7) 1.2044(8) 0.2979(5) 0.165(6) Uani d 1 . .
O O4 -0.1500(4) 0.9368(5) 0.8105(4) 0.073(3) Uani d 1 . .
H H4A -0.173889 0.949916 0.843455 0.110 Uiso calc 1 . .
O O3 -0.0730(4) 0.9072(5) 0.8914(4) 0.069(3) Uani d 1 . .
O O2 0.5551(5) 0.8958(6) 0.8886(4) 0.085(3) Uani d 1 . .
O O1 0.6303(4) 0.9359(6) 0.8075(4) 0.077(3) Uani d 1 . .
H H1A 0.654994 0.948135 0.840096 0.115 Uiso calc 1 . .
O O4W 0.2386(4) 0.7006(5) 0.500000 0.037(2) Uani d 1 . .
O O3W 0.1298(6) 1.5818(7) 0.500000 0.040(3) Uani d 1 . .
O O2W 0.3437(5) 1.5707(7) 0.500000 0.043(3) Uani d 1 . .
O O1W 0.2384(4) 1.5074(5) 0.3789(4) 0.066(2) Uani d 1 . .
N N3 0.1310(5) 0.8379(6) 0.500000 0.023(3) Uani d 1 . .
H H3A 0.172412 0.859121 0.500000 0.028 Uiso calc 1 . .
N N2 0.2394(4) 0.8366(5) 0.6073(3) 0.0250(18) Uani d 1 . .
H H2A 0.239099 0.804374 0.571138 0.030 Uiso calc 1 . .
N N1 0.3480(5) 0.8386(6) 0.500000 0.025(3) Uani d 1 . .
H H1B 0.307644 0.862693 0.499999 0.030 Uiso calc 1 . .
C C24 0.0226(5) 0.8585(6) 0.7943(5) 0.030(2) Uani d 1 . .
H H24A 0.032888 0.850763 0.840088 0.036 Uiso calc 1 . .
C C23 0.0717(5) 0.8379(6) 0.7451(5) 0.035(3) Uani d 1 . .
H H23A 0.113475 0.812254 0.758074 0.042 Uiso calc 1 . .
C C22 0.0588(5) 0.8555(5) 0.6756(5) 0.023(2) Uani d 1 . .
C C21 -0.0061(5) 0.8877(6) 0.6585(5) 0.029(2) Uani d 1 . .
H H21A -0.016739 0.898870 0.613135 0.035 Uiso calc 1 . .
C C20 -0.0544(5) 0.9030(5) 0.7077(5) 0.032(3) Uani d 1 . .
H H20A -0.098211 0.922823 0.695080 0.038 Uiso calc 1 . .
C C19 -0.0399(5) 0.8897(6) 0.7757(5) 0.025(2) Uani d 1 . .
C C18 -0.0907(5) 0.9121(7) 0.8305(6) 0.043(3) Uani d 1 . .
C C17 0.5368(5) 0.8986(6) 0.7072(5) 0.032(3) Uani d 1 . .
H H17A 0.580583 0.918424 0.694653 0.039 Uiso calc 1 . .
C C16 0.4867(5) 0.8839(6) 0.6573(5) 0.032(3) Uani d 1 . .
H H16A 0.497155 0.895368 0.611933 0.038 Uiso calc 1 . .
C C15 0.4212(5) 0.8523(6) 0.6746(5) 0.028(2) Uani d 1 . .
C C14 0.4077(6) 0.8341(6) 0.7433(5) 0.041(3) Uani d 1 . .
H H14A 0.365236 0.810079 0.755942 0.049 Uiso calc 1 . .
C C13 0.4567(6) 0.8515(6) 0.7918(5) 0.041(3) Uani d 1 . .
H H13A 0.446413 0.841467 0.837424 0.049 Uiso calc 1 . .
C C12 0.5222(6) 0.8843(6) 0.7737(5) 0.035(3) Uani d 1 . .
C C11 0.5736(6) 0.9047(7) 0.8285(6) 0.041(3) Uani d 1 . .
C C10 0.0314(5) 0.7781(6) 0.5342(4) 0.034(3) Uani d 1 . .
H H10A -0.003619 0.755112 0.561487 0.040 Uiso calc 1 . .
C C9 0.0923(5) 0.8181(5) 0.5582(5) 0.022(2) Uani d 1 . .
C C8 0.1128(5) 0.8452(5) 0.6230(5) 0.023(2) Uani d 1 . .
C C7 0.1809(5) 0.8672(6) 0.6412(4) 0.027(2) Uani d 1 . .
C C6 0.2059(5) 0.9214(6) 0.6947(4) 0.031(2) Uani d 1 . .
H H6A 0.178545 0.952226 0.725745 0.037 Uiso calc 1 . .
C C5 0.2758(5) 0.9213(6) 0.6937(4) 0.028(2) Uani d 1 . .
H H5A 0.304374 0.952661 0.723304 0.033 Uiso calc 1 . .
C C4 0.2981(6) 0.8658(6) 0.6404(4) 0.030(2) Uani d 1 . .
C C3 0.3670(5) 0.8422(5) 0.6230(5) 0.028(2) Uani d 1 . .
C C2 0.3851(5) 0.8165(6) 0.5577(5) 0.032(3) Uani d 1 . .
C C1 0.4456(5) 0.7711(5) 0.5345(4) 0.030(3) Uani d 1 . .
H H1C 0.479418 0.745810 0.562057 0.037 Uiso calc 1 . .
H H1WA 0.254(5) 1.456(3) 0.390(5) 0.046 Uiso d 1 . .
H H1WB 0.2390(4) 1.5394(13) 0.4151(4) 0.046 Uiso d 1 . .
H H2WA 0.3881(7) 1.574(8) 0.500000 0.046 Uiso d 1 . .
H H2WB 0.306(3) 1.540(7) 0.500000 0.046 Uiso d 1 . .
H H4WA 0.2828(5) 0.7062(9) 0.500000 0.046 Uiso d 1 . .
H H3WA 0.112(4) 1.577(6) 0.460(2) 0.046 Uiso d 1 . .

loop_
_atom_site_aniso_label
_atom_site_aniso_U_11
_atom_site_aniso_U_22
_atom_site_aniso_U_33
_atom_site_aniso_U_12
_atom_site_aniso_U_13
_atom_site_aniso_U_23
Mo5 0.0985(11) 0.0840(9) 0.0419(7) 0.0115(8) 0.0095(7) 0.0090(6)
Mo4 0.0343(11) 0.0334(8) 0.1400(19) -0.0065(7) 0.000 0.000
Mo3 0.0387(11) 0.0324(7) 0.0902(13) 0.0034(7) 0.000 0.000
Mo2 0.0402(11) 0.0311(7) 0.0937(14) 0.0068(7) 0.000 0.000
Mo1 0.0341(10) 0.0314(7) 0.0887(13) -0.0056(7) 0.000 0.000
O18 0.047(7) 0.034(5) 0.037(6) 0.004(5) 0.000 0.000
O17 0.065(9) 0.033(6) 0.124(11) -0.005(6) 0.000 0.000
O16 0.063(10) 0.053(8) 0.183(15) 0.029(7) 0.000 0.000
O15 0.044(7) 0.018(4) 0.081(8) 0.000(5) 0.000 0.000
O14 0.015(7) 0.056(7) 0.114(10) 0.009(5) 0.000 0.000
O13 0.087(7) 0.066(5) 0.063(6) 0.023(5) -0.019(5) 0.020(4)
O12 0.101(9) 0.091(8) 0.169(9) -0.017(7) 0.000 0.000
O11 0.088(8) 0.068(6) 0.115(8) -0.017(5) 0.020(6) 0.019(5)
O10 0.090(7) 0.069(5) 0.056(6) 0.004(5) -0.042(5) -0.011(4)
O9 0.047(9) 0.045(7) 0.192(15) -0.023(6) 0.000 0.000
O8 0.032(8) 0.041(6) 0.180(14) -0.007(6) 0.000 0.000
O7 0.068(10) 0.034(6) 0.194(16) 0.018(6) 0.000 0.000
O6 0.069(7) 0.067(5) 0.074(6) 0.018(5) 0.030(5) -0.004(4)
O5 0.268(17) 0.188(12) 0.039(7) 0.022(11) 0.017(7) 0.023(7)
O4 0.058(6) 0.122(7) 0.038(5) 0.029(6) 0.029(4) 0.014(5)
O3 0.070(7) 0.114(7) 0.023(5) 0.029(5) 0.005(4) 0.005(5)
O2 0.122(9) 0.101(7) 0.031(6) -0.029(6) -0.024(5) 0.018(5)
O1 0.050(6) 0.121(8) 0.060(6) -0.018(6) -0.030(5) -0.010(5)
O4W 0.023(6) 0.037(5) 0.050(6) 0.002(5) 0.000 0.000
O3W 0.056(8) 0.053(6) 0.010(6) -0.004(5) 0.000 0.000
O2W 0.011(6) 0.065(7) 0.055(7) -0.014(6) 0.000 0.000
O1W 0.061(6) 0.080(6) 0.056(5) 0.009(5) -0.007(4) 0.013(5)
N3 0.007(7) 0.047(6) 0.017(7) 0.004(5) 0.000 0.000
N2 0.024(5) 0.041(4) 0.010(4) 0.004(4) -0.001(4) -0.005(3)
N1 0.017(4) 0.032(4) 0.025(5) 0.002(4) 0.000 0.000
C24 0.025(7) 0.047(6) 0.018(6) 0.000(5) 0.008(5) 0.007(4)
C23 0.026(4) 0.042(4) 0.036(5) 0.005(4) -0.005(4) 0.008(4)
C22 0.016(4) 0.034(4) 0.020(4) 0.002(3) 0.003(3) -0.002(3)
C21 0.026(7) 0.040(6) 0.022(6) 0.004(5) 0.006(5) -0.001(4)
C20 0.032(7) 0.035(5) 0.030(7) 0.008(5) -0.006(5) 0.006(5)
C19 0.012(4) 0.032(4) 0.030(4) 0.002(3) 0.005(4) -0.002(3)
C18 0.014(7) 0.057(7) 0.058(9) 0.013(5) -0.010(6) 0.007(6)
C17 0.018(4) 0.042(4) 0.036(5) -0.001(4) -0.005(4) -0.001(4)
C16 0.023(4) 0.039(4) 0.033(4) -0.001(4) 0.004(4) -0.001(3)
C15 0.026(7) 0.035(5) 0.024(6) 0.009(5) 0.002(5) 0.002(4)
C14 0.053(8) 0.052(6) 0.018(6) 0.000(6) 0.004(6) 0.014(5)
C13 0.062(9) 0.045(6) 0.014(7) 0.014(6) 0.001(6) 0.004(5)
C12 0.044(8) 0.035(6) 0.026(7) 0.003(5) 0.000(6) 0.002(4)
C11 0.035(8) 0.048(6) 0.040(8) -0.005(6) -0.007(7) -0.006(6)
C10 0.030(7) 0.041(6) 0.029(6) 0.001(5) 0.005(4) 0.002(4)
C9 0.015(4) 0.026(4) 0.025(4) 0.001(3) -0.003(4) 0.003(3)
C8 0.009(6) 0.036(5) 0.025(6) 0.006(4) 0.000(5) 0.007(4)
C7 0.016(6) 0.038(5) 0.028(6) 0.004(5) 0.008(5) 0.004(4)
C6 0.043(7) 0.037(5) 0.012(5) 0.002(5) 0.004(5) -0.009(4)
C5 0.006(6) 0.045(6) 0.031(6) -0.006(4) -0.004(5) -0.001(5)
C4 0.047(8) 0.028(5) 0.013(6) 0.003(5) -0.004(5) 0.002(4)
C3 0.023(7) 0.029(5) 0.032(7) 0.000(4) 0.001(5) 0.000(4)
C2 0.026(7) 0.037(5) 0.033(7) 0.000(5) 0.002(5) 0.003(5)
C1 0.031(7) 0.035(5) 0.026(6) 0.003(5) 0.001(4) -0.003(4)

loop_
_atom_type_symbol
_atom_type_description
_atom_type_scat_dispersion_real
_atom_type_scat_dispersion_imag
_atom_type_scat_source
C C 0.0033 0.0016 'International Tables Vol C Tables 4.2.6.8 and 6.1.1.4'
H H 0.0000 0.0000 'International Tables Vol C Tables 4.2.6.8 and 6.1.1.4'
N N 0.0061 0.0033 'International Tables Vol C Tables 4.2.6.8 and 6.1.1.4'
O O 0.0106 0.0060 'International Tables Vol C Tables 4.2.6.8 and 6.1.1.4'
Mo Mo -1.6832 0.6857 'International Tables Vol C Tables 4.2.6.8 and 6.1.1.4'

loop_
_geom_angle_atom_site_label_1
_geom_angle_atom_site_label_2
_geom_angle_atom_site_label_3
_geom_angle_site_symmetry_1
_geom_angle_site_symmetry_3
_geom_angle
_geom_angle_publ_flag
O5 Mo5 O10 . . 104.7(5) ?
O5 Mo5 O13 . . 103.4(5) ?
O10 Mo5 O13 . . 87.5(4) ?
O5 Mo5 O6 . . 104.1(5) ?
O10 Mo5 O6 . . 86.5(3) ?
O13 Mo5 O6 . . 152.4(3) ?
O5 Mo5 O11 . . 102.7(5) ?
O10 Mo5 O11 . . 152.6(3) ?
O13 Mo5 O11 . . 85.9(4) ?
O6 Mo5 O11 . . 87.1(4) ?
O5 Mo5 O18 . . 179.2(5) ?
O10 Mo5 O18 . . 76.0(3) ?
O13 Mo5 O18 . . 76.1(3) ?
O6 Mo5 O18 . . 76.3(3) ?
O11 Mo5 O18 . . 76.6(3) ?
O12 Mo4 O17 . . 104.1(6) ?
O12 Mo4 O11 . . 103.2(2) ?
O17 Mo4 O11 . . 88.5(3) ?
O12 Mo4 O11 . 6_556 103.2(2) ?
O17 Mo4 O11 . 6_556 88.5(3) ?
O11 Mo4 O11 . 6_556 153.5(5) ?
O12 Mo4 O8 . . 102.9(6) ?
O17 Mo4 O8 . . 152.9(4) ?
O11 Mo4 O8 . . 85.4(3) ?
O11 Mo4 O8 6_556 . 85.4(3) ?
O12 Mo4 O18 . . 178.1(5) ?
O17 Mo4 O18 . . 77.7(4) ?
O11 Mo4 O18 . . 76.8(2) ?
O11 Mo4 O18 6_556 . 76.8(2) ?
O8 Mo4 O18 . . 75.2(4) ?
O7 Mo3 O8 . . 104.4(5) ?
O7 Mo3 O6 . 6_556 103.2(2) ?
O8 Mo3 O6 . 6_556 88.6(2) ?
O7 Mo3 O6 . . 103.2(2) ?
O8 Mo3 O6 . . 88.6(2) ?
O6 Mo3 O6 6_556 . 153.3(4) ?
O7 Mo3 O15 . . 101.8(5) ?
O8 Mo3 O15 . . 153.8(4) ?
O6 Mo3 O15 6_556 . 85.5(2) ?
O6 Mo3 O15 . . 85.5(2) ?
O7 Mo3 O18 . . 178.7(5) ?
O8 Mo3 O18 . . 76.9(4) ?
O6 Mo3 O18 6_556 . 76.8(2) ?
O6 Mo3 O18 . . 76.8(2) ?
O15 Mo3 O18 . . 76.9(3) ?
O16 Mo2 O14 . . 104.9(5) ?
O16 Mo2 O13 . 6_556 103.2(2) ?
O14 Mo2 O13 . 6_556 90.0(3) ?
O16 Mo2 O13 . . 103.2(2) ?
O14 Mo2 O13 . . 90.0(3) ?
O13 Mo2 O13 6_556 . 152.7(5) ?
O16 Mo2 O17 . . 101.6(5) ?
O14 Mo2 O17 . . 153.5(4) ?
O13 Mo2 O17 6_556 . 83.9(3) ?
O13 Mo2 O17 . . 83.9(3) ?
O16 Mo2 O18 . . 177.9(5) ?
O14 Mo2 O18 . . 77.2(4) ?
O13 Mo2 O18 6_556 . 76.7(2) ?
O13 Mo2 O18 . . 76.7(2) ?
O17 Mo2 O18 . . 76.3(4) ?
O9 Mo1 O15 . . 104.7(5) ?
O9 Mo1 O10 . . 103.9(2) ?
O15 Mo1 O10 . . 88.9(2) ?
O9 Mo1 O10 . 6_556 103.9(2) ?
O15 Mo1 O10 . 6_556 88.9(2) ?
O10 Mo1 O10 . 6_556 151.7(5) ?
O9 Mo1 O14 . . 101.4(5) ?
O15 Mo1 O14 . . 154.0(4) ?
O10 Mo1 O14 . . 84.9(2) ?
O10 Mo1 O14 6_556 . 84.9(2) ?
O9 Mo1 O18 . . 176.8(5) ?
O15 Mo1 O18 . . 78.6(3) ?
O10 Mo1 O18 . . 76.0(2) ?
O10 Mo1 O18 6_556 . 76.0(2) ?
O14 Mo1 O18 . . 75.4(3) ?
Mo1 O18 Mo2 . . 90.1(3) ?
Mo1 O18 Mo3 . . 90.1(3) ?
Mo2 O18 Mo3 . . 179.8(4) ?
Mo1 O18 Mo5 . 6_556 90.5(2) ?
Mo2 O18 Mo5 . 6_556 90.1(2) ?
Mo3 O18 Mo5 . 6_556 89.9(2) ?
Mo1 O18 Mo5 . . 90.5(2) ?
Mo2 O18 Mo5 . . 90.1(2) ?
Mo3 O18 Mo5 . . 89.9(2) ?
Mo5 O18 Mo5 6_556 . 179.0(5) ?
Mo1 O18 Mo4 . . 179.5(4) ?
Mo2 O18 Mo4 . . 90.4(3) ?
Mo3 O18 Mo4 . . 89.4(3) ?
Mo5 O18 Mo4 6_556 . 89.5(2) ?
Mo5 O18 Mo4 . . 89.5(2) ?
Mo4 O17 Mo2 . . 115.6(5) ?
Mo1 O15 Mo3 . . 114.4(4) ?
Mo2 O14 Mo1 . . 117.3(5) ?
Mo2 O13 Mo5 . . 117.0(3) ?
Mo4 O11 Mo5 . . 117.1(4) ?
Mo5 O10 Mo1 . . 117.5(3) ?
Mo3 O8 Mo4 . . 118.5(6) ?
Mo3 O6 Mo5 . . 116.9(3) ?
C18 O4 H4A . . 109.5 ?
C11 O1 H1A . . 109.5 ?
H3WA O3W H3WA . 6_556 131(10) ?
H2WA O2W H2WB . . 151(10) ?
H1WA O1W H1WB . . 107(7) ?
C9 N3 C9 6_556 . 109.7(11) ?
C9 N3 H3A 6_556 . 125.2 ?
C9 N3 H3A . . 125.2 ?
C4 N2 C7 . . 109.7(7) ?
C4 N2 H2A . . 125.1 ?
C7 N2 H2A . . 125.1 ?
C2 N1 C2 6_556 . 110.3(12) ?
C2 N1 H1B 6_556 . 124.9 ?
C2 N1 H1B . . 124.9 ?
C19 C24 C23 . . 120.1(9) ?
C19 C24 H24A . . 119.9 ?
C23 C24 H24A . . 119.9 ?
C24 C23 C22 . . 120.7(9) ?
C24 C23 H23A . . 119.7 ?
C22 C23 H23A . . 119.7 ?
C21 C22 C23 . . 117.3(8) ?
C21 C22 C8 . . 120.3(8) ?
C23 C22 C8 . . 122.2(8) ?
C20 C21 C22 . . 120.4(9) ?
C20 C21 H21A . . 119.8 ?
C22 C21 H21A . . 119.8 ?
C21 C20 C19 . . 121.5(9) ?
C21 C20 H20A . . 119.2 ?
C19 C20 H20A . . 119.2 ?
C24 C19 C20 . . 119.7(9) ?
C24 C19 C18 . . 118.1(9) ?
C20 C19 C18 . . 122.1(9) ?
O3 C18 O4 . . 124.3(11) ?
O3 C18 C19 . . 119.9(10) ?
O4 C18 C19 . . 115.8(10) ?
C12 C17 C16 . . 120.6(10) ?
C12 C17 H17A . . 119.7 ?
C16 C17 H17A . . 119.7 ?
C15 C16 C17 . . 120.7(9) ?
C15 C16 H16A . . 119.6 ?
C17 C16 H16A . . 119.6 ?
C16 C15 C14 . . 118.1(9) ?
C16 C15 C3 . . 120.9(9) ?
C14 C15 C3 . . 120.9(9) ?
C13 C14 C15 . . 120.3(10) ?
C13 C14 H14A . . 119.8 ?
C15 C14 H14A . . 119.8 ?
C14 C13 C12 . . 120.9(10) ?
C14 C13 H13A . . 119.6 ?
C12 C13 H13A . . 119.6 ?
C17 C12 C13 . . 119.2(10) ?
C17 C12 C11 . . 121.7(10) ?
C13 C12 C11 . . 119.1(10) ?
O2 C11 O1 . . 127.0(11) ?
O2 C11 C12 . . 118.2(11) ?
O1 C11 C12 . . 114.6(11) ?
C10 C10 C9 6_556 . 109.7(5) ?
C10 C10 H10A 6_556 . 125.2 ?
C9 C10 H10A . . 125.2 ?
C8 C9 N3 . . 122.1(9) ?
C8 C9 C10 . . 132.1(9) ?
N3 C9 C10 . . 105.4(8) ?
C9 C8 C7 . . 124.7(8) ?
C9 C8 C22 . . 118.0(8) ?
C7 C8 C22 . . 117.3(8) ?
N2 C7 C8 . . 124.2(8) ?
N2 C7 C6 . . 105.6(8) ?
C8 C7 C6 . . 130.2(9) ?
C5 C6 C7 . . 109.2(8) ?
C5 C6 H6A . . 125.4 ?
C7 C6 H6A . . 125.4 ?
C6 C5 C4 . . 108.5(8) ?
C6 C5 H5A . . 125.7 ?
C4 C5 H5A . . 125.7 ?
N2 C4 C5 . . 106.8(9) ?
N2 C4 C3 . . 125.4(8) ?
C5 C4 C3 . . 127.9(9) ?
C2 C3 C4 . . 121.9(9) ?
C2 C3 C15 . . 119.4(9) ?
C4 C3 C15 . . 118.6(9) ?
N1 C2 C3 . . 124.2(9) ?
N1 C2 C1 . . 106.1(9) ?
C3 C2 C1 . . 129.5(9) ?
C1 C1 C2 6_556 . 108.7(5) ?
C1 C1 H1C 6_556 . 125.7 ?
C2 C1 H1C . . 125.7 ?

loop_
_geom_bond_atom_site_label_1
_geom_bond_atom_site_label_2
_geom_bond_site_symmetry_2
_geom_bond_distance
_geom_bond_publ_flag
Mo5 O5 . 1.653(9) ?
Mo5 O10 . 1.902(8) ?
Mo5 O13 . 1.917(8) ?
Mo5 O6 . 1.925(8) ?
Mo5 O11 . 1.926(9) ?
Mo5 O18 . 2.3187(11) ?
Mo4 O12 . 1.672(14) ?
Mo4 O17 . 1.879(11) ?
Mo4 O11 . 1.907(9) ?
Mo4 O11 6_556 1.907(9) ?
Mo4 O8 . 1.932(10) ?
Mo4 O18 . 2.325(9) ?
Mo3 O7 . 1.674(10) ?
Mo3 O8 . 1.860(10) ?
Mo3 O6 6_556 1.912(8) ?
Mo3 O6 . 1.912(8) ?
Mo3 O15 . 1.974(9) ?
Mo3 O18 . 2.309(9) ?
Mo2 O16 . 1.666(11) ?
Mo2 O14 . 1.854(10) ?
Mo2 O13 6_556 1.915(8) ?
Mo2 O13 . 1.915(8) ?
Mo2 O17 . 1.996(11) ?
Mo2 O18 . 2.297(9) ?
Mo1 O9 . 1.649(10) ?
Mo1 O15 . 1.904(9) ?
Mo1 O10 . 1.931(8) ?
Mo1 O10 6_556 1.931(8) ?
Mo1 O14 . 1.954(9) ?
Mo1 O18 . 2.297(9) ?
O4 C18 . 1.267(11) ?
O4 H4A . 0.8200 ?
O3 C18 . 1.247(11) ?
O2 C11 . 1.242(12) ?
O1 C11 . 1.260(12) ?
O1 H1A . 0.8200 ?
O4W H4WA . 0.859(5) ?
O3W H3WA . 0.859(5) ?
O3W H3WA 6_556 0.859(5) ?
O2W H2WA . 0.860(5) ?
O2W H2WB . 0.860(5) ?
O1W H1WA . 0.860(5) ?
O1W H1WB . 0.859(5) ?
N3 C9 6_556 1.400(10) ?
N3 C9 . 1.400(10) ?
N3 H3A . 0.8600 ?
N2 C4 . 1.377(11) ?
N2 C7 . 1.391(11) ?
N2 H2A . 0.8600 ?
N1 C2 6_556 1.382(11) ?
N1 C2 . 1.382(11) ?
N1 H1B . 0.8600 ?
C24 C19 . 1.345(12) ?
C24 C23 . 1.389(12) ?
C24 H24A . 0.9300 ?
C23 C22 . 1.413(12) ?
C23 H23A . 0.9300 ?
C22 C21 . 1.385(12) ?
C22 C8 . 1.477(12) ?
C21 C20 . 1.364(12) ?
C21 H21A . 0.9300 ?
C20 C19 . 1.380(12) ?
C20 H20A . 0.9300 ?
C19 C18 . 1.496(13) ?
C17 C12 . 1.354(12) ?
C17 C16 . 1.395(12) ?
C17 H17A . 0.9300 ?
C16 C15 . 1.394(12) ?
C16 H16A . 0.9300 ?
C15 C14 . 1.401(12) ?
C15 C3 . 1.465(13) ?
C14 C13 . 1.368(13) ?
C14 H14A . 0.9300 ?
C13 C12 . 1.405(13) ?
C13 H13A . 0.9300 ?
C12 C11 . 1.496(14) ?
C10 C10 6_556 1.345(16) ?
C10 C9 . 1.401(12) ?
C10 H10A . 0.9300 ?
C9 C8 . 1.394(12) ?
C8 C7 . 1.403(12) ?
C7 C6 . 1.416(11) ?
C6 C5 . 1.349(12) ?
C6 H6A . 0.9300 ?
C5 C4 . 1.407(11) ?
C5 H5A . 0.9300 ?
C4 C3 . 1.420(12) ?
C3 C2 . 1.386(12) ?
C2 C1 . 1.427(12) ?
C1 C1 6_556 1.355(16) ?
C1 H1C . 0.9300 ?

loop_
_geom_hbond_atom_site_label_D
_geom_hbond_atom_site_label_H
_geom_hbond_atom_site_label_A
_geom_hbond_site_symmetry_A
_geom_hbond_distance_DH
_geom_hbond_distance_HA
_geom_hbond_distance_DA
_geom_hbond_angle_DHA
_geom_hbond_publ_flag
O1 H1A O1W 7_686 0.82 1.90 2.656(11) 152 yes
O2W H2WA O3 4_576 0.86(2) 2.280(15) 2.694(10) 109.6(4) yes
O2W H2WA O3 7_685 0.86(2) 2.280(15) 2.694(10) 109.6(4) yes
O4 H4A O1W 7_586 0.82 1.94 2.675(11) 149 yes
O3W H3WA O2 7_585 0.86(5) 1.83(7) 2.644(11) 157(8) yes
O4W H4WA O2W 1_545 0.858(12) 2.351(16) 2.816(13) 114.4(12) yes
N2 H2A O4W . 0.86 2.09 2.936(9) 166 yes
O4W H4WA N1 . 0.858(12) 2.354(16) 2.960(12) 117.6(5) yes

_cod_database_fobs_code 2022274
